data_4507246
loop_
_publ_author_name
'Lin, Zu-Jin'
'Han, Li-Wei'
'Wu, Dong-Shuang'
'Huang, Yuan-Biao'
'Cao, Rong'

_publ_section_title
;
 Structure Versatility of Coordination Polymers Constructed from a
 Semirigid Tetracarboxylate Ligand: Syntheses, Structures, and
 Photoluminescent Properties
;
_journal_issue 1
_journal_name_full 'Crystal Growth &amp; Design'
_journal_page_first 255
_journal_paper_doi 10.1021/cg301405r
_journal_volume 13
_journal_year 2013
_chemical_formula_sum 'C17 H18 Mg2 O14'
_chemical_formula_weight 494.93
_chemical_name_systematic
; 
 ? 
;
_space_group_IT_number 15
_symmetry_cell_setting monoclinic
_symmetry_space_group_name_Hall '-C 2yc'
_symmetry_space_group_name_H-M 'C 1 2/c 1'
_atom_sites_solution_hydrogens geom
_atom_sites_solution_primary direct
_atom_sites_solution_secondary difmap
_audit_creation_method SHELXL-97
_cell_angle_alpha 90.00
_cell_angle_beta 118.15(3)
_cell_angle_gamma 90.00
_cell_formula_units_Z 4
_cell_length_a 16.829(3)
_cell_length_b 14.358(3)
_cell_length_c 11.977(2)
_cell_measurement_reflns_used 3103
_cell_measurement_temperature 298(2)
_cell_measurement_theta_max 27.4680
_cell_measurement_theta_min 3.1806
_cell_volume 2551.7(11)
_computing_cell_refinement 'CrystalClear (Rigaku/MSC Inc., 2005)'
_computing_data_collection 'CrystalClear (Rigaku/MSC Inc., 2005)'
_computing_data_reduction 'CrystalClear (Rigaku/MSC Inc., 2005)'
_computing_structure_refinement 'SHELXL-97 (Sheldrick, 1997)'
_computing_structure_solution 'SHELXS-97 (Sheldrick, 1990)'
_diffrn_ambient_temperature 298(2)
_diffrn_detector_area_resol_mean 14.6306
_diffrn_measured_fraction_theta_full 0.997
_diffrn_measured_fraction_theta_max 0.997
_diffrn_measurement_device_type 'Mercury70 (2x2 bin mode)'
_diffrn_measurement_method CCD_Profile_fitting
_diffrn_radiation_monochromator graphite
_diffrn_radiation_source 'fine-focus sealed tube'
_diffrn_radiation_type MoK\a
_diffrn_radiation_wavelength 0.71073
_diffrn_reflns_av_R_equivalents 0.0188
_diffrn_reflns_av_sigmaI/netI 0.0194
_diffrn_reflns_limit_h_max 19
_diffrn_reflns_limit_h_min -21
_diffrn_reflns_limit_k_max 18
_diffrn_reflns_limit_k_min -18
_diffrn_reflns_limit_l_max 15
_diffrn_reflns_limit_l_min -14
_diffrn_reflns_number 9299
_diffrn_reflns_theta_full 27.48
_diffrn_reflns_theta_max 27.48
_diffrn_reflns_theta_min 2.75
_diffrn_standards_number 3035
_exptl_absorpt_coefficient_mu 0.155
_exptl_absorpt_correction_T_max 0.9726
_exptl_absorpt_correction_T_min 0.9476
_exptl_absorpt_correction_type multi-scan
_exptl_crystal_colour colorless
_exptl_crystal_density_diffrn 1.288
_exptl_crystal_density_method 'not measured'
_exptl_crystal_description block
_exptl_crystal_F_000 1024
_exptl_crystal_size_max 0.35
_exptl_crystal_size_mid 0.20
_exptl_crystal_size_min 0.18
_platon_squeeze_details
;
;
_refine_diff_density_max 1.182
_refine_diff_density_min -1.028
_refine_diff_density_rms 0.087
_refine_ls_extinction_method none
_refine_ls_goodness_of_fit_ref 1.064
_refine_ls_hydrogen_treatment constr
_refine_ls_matrix_type full
_refine_ls_number_parameters 152
_refine_ls_number_reflns 2921
_refine_ls_number_restraints 1
_refine_ls_restrained_S_all 1.067
_refine_ls_R_factor_all 0.0751
_refine_ls_R_factor_gt 0.0678
_refine_ls_shift/su_max 0.000
_refine_ls_shift/su_mean 0.000
_refine_ls_structure_factor_coef Fsqd
_refine_ls_weighting_details 'calc w=1/[\s^2^(Fo^2^)+(0.1132P)^2^+6.2401P] where P=(Fo^2^+2Fc^2^)/3'
_refine_ls_weighting_scheme calc
_refine_ls_wR_factor_gt 0.1990
_refine_ls_wR_factor_ref 0.2069
_reflns_number_gt 2524
_reflns_number_total 2921
_reflns_threshold_expression >2sigma(I)
_cod_data_source_file cg301405r_si_003.cif
_cod_data_source_block 1
_cod_depositor_comments
;
The following automatic conversions were performed:

'_exptl_absorpt_correction_type' value 'Multi-scan' changed to
'multi-scan' according to
/home/saulius/struct/CIF-dictionaries/cif_core.dic dictionary named
'cif_core.dic' version 2.4.2 from 2011-04-26.

Automatic conversion script
Id: cif_fix_values 1891 2012-01-12 08:04:46Z andrius 
;
_cod_original_cell_volume 2551.8(9)
_cod_original_sg_symbol_H-M C2/c
_cod_database_code 4507246

loop_
_symmetry_equiv_pos_as_xyz
'x, y, z'
'-x, y, -z+1/2'
'x+1/2, y+1/2, z'
'-x+1/2, y+1/2, -z+1/2'
'-x, -y, -z'
'x, -y, z-1/2'
'-x+1/2, -y+1/2, -z'
'x+1/2, -y+1/2, z-1/2'

loop_
_atom_site_label
_atom_site_type_symbol
_atom_site_fract_x
_atom_site_fract_y
_atom_site_fract_z
_atom_site_U_iso_or_equiv
_atom_site_adp_type
_atom_site_occupancy
_atom_site_symmetry_multiplicity
_atom_site_calc_flag
_atom_site_refinement_flags
Mg1 Mg 0.09742(5) 0.17680(6) 0.90281(7) 0.0238(3) Uani 1 1 d .
C1 C 0.41943(17) -0.2076(2) 0.8164(2) 0.0331(6) Uani 1 1 d .
C2 C 0.39392(18) -0.1349(2) 0.8855(2) 0.0354(6) Uani 1 1 d .
C3 C 0.31118(17) -0.08830(19) 0.8311(2) 0.0341(6) Uani 1 1 d .
H3 H 0.2684 -0.1009 0.7480 0.041 Uiso 1 1 calc R
C4 C 0.29331(17) -0.02307(19) 0.9018(2) 0.0326(6) Uani 1 1 d .
C5 C 0.35764(19) -0.0031(2) 1.0263(3) 0.0434(8) Uani 1 1 d .
H5 H 0.3457 0.0412 1.0731 0.052 Uiso 1 1 calc R
C6 C 0.4400(2) -0.0501(3) 1.0799(3) 0.0564(10) Uani 1 1 d D
C7 C 0.45685(19) -0.1154(3) 1.0091(3) 0.0477(8) Uani 1 1 d .
H7 H 0.5116 -0.1468 1.0452 0.057 Uiso 1 1 calc R
C8 C 0.20363(17) 0.02616(19) 0.8492(3) 0.0336(6) Uani 1 1 d .
C9 C 0.5143(4) -0.0082(4) 1.2053(5) 0.0345(13) Uani 0.50 1 d PD
H9A H 0.5741 -0.0190 1.2147 0.041 Uiso 0.50 1 calc PR
H9B H 0.5056 0.0580 1.2112 0.041 Uiso 0.50 1 calc PR
O1 O 0.49527(14) -0.24265(17) 0.8798(2) 0.0492(6) Uani 1 1 d .
O2 O 0.36655(13) -0.22828(15) 0.70396(18) 0.0387(5) Uani 1 1 d .
O3 O 0.14021(14) 0.00020(19) 0.7469(2) 0.0613(8) Uani 1 1 d .
O4 O 0.19804(13) 0.09178(14) 0.9154(2) 0.0427(6) Uani 1 1 d .
O5 O 0.50000(10) -0.05859(9) 1.20721(13) 0.0438(11) Uani 0.50 1 d P
O6W O 0.18421(10) 0.25274(9) 1.06094(13) 0.0386(5) Uani 1 1 d R
H6A H 0.1761 0.2366 1.1294 0.046 Uiso 1 1 d R
H6B H 0.1761 0.3162 1.0502 0.046 Uiso 1 1 d R
O7W O 0.07297(10) 0.08983(9) 1.02236(13) 0.0709(9) Uani 1 1 d R
H7A H 0.1178 0.0745 1.0987 0.085 Uiso 1 1 d R
H7B H 0.0331 0.1251 1.0352 0.085 Uiso 1 1 d R
O8W O 0.00000(10) 0.08758(9) 0.75000(13) 0.0277(5) Uani 1 2 d SR
H8A H 0.0341 0.0493 0.7392 0.033 Uiso 1 1 d R

loop_
_atom_site_aniso_label
_atom_site_aniso_U_11
_atom_site_aniso_U_22
_atom_site_aniso_U_33
_atom_site_aniso_U_23
_atom_site_aniso_U_13
_atom_site_aniso_U_12
Mg1 0.0161(4) 0.0275(4) 0.0231(4) -0.0005(3) 0.0055(3) 0.0031(3)
C1 0.0212(11) 0.0406(14) 0.0308(12) -0.0052(11) 0.0067(10) 0.0078(10)
C2 0.0254(12) 0.0450(15) 0.0279(12) -0.0056(11) 0.0061(10) 0.0120(11)
C3 0.0245(12) 0.0397(14) 0.0264(12) -0.0065(10) 0.0024(10) 0.0080(10)
C4 0.0228(12) 0.0382(14) 0.0285(12) -0.0049(10) 0.0052(10) 0.0071(10)
C5 0.0269(13) 0.0621(19) 0.0325(14) -0.0151(13) 0.0069(11) 0.0108(13)
C6 0.0276(14) 0.102(3) 0.0270(14) -0.0186(16) 0.0028(11) 0.0195(16)
C7 0.0260(13) 0.076(2) 0.0287(14) -0.0060(14) 0.0025(11) 0.0225(14)
C8 0.0255(12) 0.0336(13) 0.0328(13) -0.0061(10) 0.0064(10) 0.0079(10)
C9 0.026(3) 0.044(3) 0.027(2) 0.001(2) 0.008(2) -0.014(2)
O1 0.0287(10) 0.0650(15) 0.0389(11) -0.0104(10) 0.0037(9) 0.0244(10)
O2 0.0259(9) 0.0501(12) 0.0316(10) -0.0137(8) 0.0065(8) 0.0068(8)
O3 0.0307(11) 0.0754(17) 0.0472(13) -0.0294(12) -0.0068(10) 0.0226(11)
O4 0.0270(10) 0.0388(11) 0.0475(12) -0.0159(9) 0.0053(8) 0.0111(8)
O5 0.029(2) 0.066(3) 0.0232(18) -0.0090(19) 0.0010(18) 0.009(2)
O6W 0.0279(10) 0.0494(12) 0.0296(9) -0.0086(8) 0.0062(8) -0.0003(8)
O7W 0.0664(17) 0.091(2) 0.0400(13) 0.0228(13) 0.0126(12) -0.0242(15)
O8W 0.0208(11) 0.0276(12) 0.0271(12) 0.000 0.0051(9) 0.000

loop_
_atom_type_symbol
_atom_type_description
_atom_type_scat_dispersion_real
_atom_type_scat_dispersion_imag
_atom_type_scat_source
C C 0.0033 0.0016 'International Tables Vol C Tables 4.2.6.8 and 6.1.1.4'
H H 0.0000 0.0000 'International Tables Vol C Tables 4.2.6.8 and 6.1.1.4'
N N 0.0061 0.0033 'International Tables Vol C Tables 4.2.6.8 and 6.1.1.4'
O O 0.0106 0.0060 'International Tables Vol C Tables 4.2.6.8 and 6.1.1.4'
Mg Mg 0.0486 0.0363 'International Tables Vol C Tables 4.2.6.8 and 6.1.1.4'

loop_
_geom_angle_atom_site_label_1
_geom_angle_atom_site_label_2
_geom_angle_atom_site_label_3
_geom_angle
_geom_angle_site_symmetry_1
_geom_angle_site_symmetry_3
O1 Mg1 O4 176.57(9) 3_455 .
O1 Mg1 O6W 90.65(8) 3_455 .
O4 Mg1 O6W 92.56(8) . .
O1 Mg1 O7W 90.34(10) 3_455 .
O4 Mg1 O7W 90.97(9) . .
O6W Mg1 O7W 88.27(6) . .
O1 Mg1 O2 90.96(10) 3_455 4_556
O4 Mg1 O2 88.04(10) . 4_556
O6W Mg1 O2 86.27(7) . 4_556
O7W Mg1 O2 174.40(7) . 4_556
O1 Mg1 O8W 88.10(8) 3_455 .
O4 Mg1 O8W 88.85(8) . .
O6W Mg1 O8W 173.07(9) . .
O7W Mg1 O8W 84.92(6) . .
O2 Mg1 O8W 100.56(8) 4_556 .
O1 Mg1 Mg1 62.71(7) 3_455 2_556
O4 Mg1 Mg1 113.86(7) . 2_556
O6W Mg1 Mg1 147.61(5) . 2_556
O7W Mg1 Mg1 108.68(5) . 2_556
O2 Mg1 Mg1 76.72(6) 4_556 2_556
O8W Mg1 Mg1 35.58(4) . 2_556
O1 C1 O2 124.5(3) . .
O1 C1 C2 114.8(2) . .
O2 C1 C2 120.7(2) . .
C7 C2 C3 119.5(3) . .
C7 C2 C1 117.0(2) . .
C3 C2 C1 123.5(2) . .
C4 C3 C2 119.6(2) . .
C3 C4 C5 120.5(2) . .
C3 C4 C8 121.5(2) . .
C5 C4 C8 117.9(2) . .
C6 C5 C4 119.5(3) . .
C7 C6 O5 111.3(3) . .
C7 C6 C5 119.5(3) . .
O5 C6 C5 126.9(3) . .
C7 C6 C9 123.5(3) . .
O5 C6 C9 29.6(2) . .
C5 C6 C9 115.4(4) . .
C6 C7 C2 121.4(3) . .
O3 C8 O4 124.0(2) . .
O3 C8 C4 119.7(2) . .
O4 C8 C4 116.3(2) . .
O5 C9 C6 100.4(4) 2_657 .
C1 O1 Mg1 153.6(2) . 3_545
C1 O2 Mg1 122.39(17) . 4_546
C8 O4 Mg1 134.98(18) . .
C6 O5 C9 119.5(3) . 2_657
Mg1 O8W Mg1 108.84(7) . 2_556

loop_
_geom_bond_atom_site_label_1
_geom_bond_atom_site_label_2
_geom_bond_distance
_geom_bond_site_symmetry_2
Mg1 O1 1.980(2) 3_455
Mg1 O4 2.035(2) .
Mg1 O6W 2.0734(17) .
Mg1 O7W 2.0820(17) .
Mg1 O2 2.143(2) 4_556
Mg1 O8W 2.2018(17) .
Mg1 Mg1 3.581(2) 2_556
C1 O1 1.243(3) .
C1 O2 1.250(3) .
C1 C2 1.514(4) .
C2 C7 1.383(4) .
C2 C3 1.399(3) .
C3 C4 1.388(4) .
C4 C5 1.398(4) .
C4 C8 1.509(3) .
C5 C6 1.396(4) .
C6 C7 1.380(4) .
C6 O5 1.381(3) .
C6 C9 1.552(5) .
C8 O3 1.243(3) .
C8 O4 1.263(3) .
C9 O5 1.386(6) 2_657
O1 Mg1 1.980(2) 3_545
O2 Mg1 2.143(2) 4_546
O5 C9 1.386(6) 2_657
O8W Mg1 2.2017(17) 2_556

loop_
_platon_squeeze_void_nr
_platon_squeeze_void_average_x
_platon_squeeze_void_average_y
_platon_squeeze_void_average_z
_platon_squeeze_void_volume
_platon_squeeze_void_count_electrons
1 0.884 0.250 0.134 333.2 41.5
2 0.384 0.750 0.134 333.2 41.5
